data_7104423
loop_
_publ_author_name
'Nakai, Hidetaka'
'Hatake, Mayu'
'Miyano, Yousuke'
'Isobe, Kiyoshi'

_publ_section_title
;
 The absolute asymmetric photoisomerization of a photochromic
 dithionite complex in chiral crystals.
;
_journal_issue 19
_journal_name_full 'Chemical communications (Cambridge, England)'
_journal_page_first 2685
_journal_page_last 2687
_journal_paper_doi 10.1039/b901756a
_journal_volume 34
_journal_year 2009
_chemical_formula_moiety 'C26 H42 O4 Rh2 S2 '
_chemical_formula_sum 'C26 H42 O4 Rh2 S2'
_chemical_formula_weight 688.55
_space_group_IT_number 19
_symmetry_cell_setting orthorhombic
_symmetry_Int_Tables_number 19
_symmetry_space_group_name_Hall 'P 2ac 2ab'
_symmetry_space_group_name_H-M 'P 21 21 21'
_cell_angle_alpha 90.0000
_cell_angle_beta 90.0000
_cell_angle_gamma 90.0000
_cell_formula_units_Z 4
_cell_length_a 9.1945(11)
_cell_length_b 13.8409(16)
_cell_length_c 21.120(3)
_cell_measurement_reflns_used 7912
_cell_measurement_temperature 123.1
_cell_measurement_theta_max 27.5
_cell_measurement_theta_min 3.1
_cell_volume 2687.8(6)
_computing_cell_refinement CrystalClear
_computing_data_collection CrystalClear
_computing_data_reduction CrystalStructure
_computing_publication_material 'CrystalStructure 3.8'
_computing_structure_refinement SHELXL
_computing_structure_solution SIR92
_diffrn_detector_area_resol_mean 7.31
_diffrn_measured_fraction_theta_full 0.996
_diffrn_measured_fraction_theta_max 0.996
_diffrn_measurement_device_type 'Rigaku Mercury'
_diffrn_measurement_method \w
_diffrn_radiation_type 'Mo K\a'
_diffrn_radiation_wavelength 0.71070
_diffrn_reflns_av_R_equivalents 0.043
_diffrn_reflns_limit_h_max 11
_diffrn_reflns_limit_h_min -11
_diffrn_reflns_limit_k_max 17
_diffrn_reflns_limit_k_min -14
_diffrn_reflns_limit_l_max 27
_diffrn_reflns_limit_l_min -25
_diffrn_reflns_number 27355
_diffrn_reflns_theta_full 27.48
_diffrn_reflns_theta_max 27.48
_exptl_absorpt_coefficient_mu 1.411
_exptl_absorpt_correction_T_max 0.868
_exptl_absorpt_correction_T_min 0.813
_exptl_absorpt_correction_type empirical
_exptl_absorpt_process_details
;
Higashi, T. (1995). Program for Absorption Correction.
Rigaku Corporation, Tokyo, Japan.
;
_exptl_crystal_colour orange-brown
_exptl_crystal_density_diffrn 1.701
_exptl_crystal_density_method 'not measured'
_exptl_crystal_description block
_exptl_crystal_F_000 1408.00
_exptl_crystal_size_max 0.19
_exptl_crystal_size_mid 0.17
_exptl_crystal_size_min 0.10
_refine_diff_density_max 1.38
_refine_diff_density_min -1.02
_refine_ls_abs_structure_details 'Flack H.D. (1983), Acta Cryst. A39, 876-881'
_refine_ls_abs_structure_Flack -0.09(3)
_refine_ls_extinction_method none
_refine_ls_goodness_of_fit_ref 1.109
_refine_ls_hydrogen_treatment refall
_refine_ls_number_parameters 326
_refine_ls_number_reflns 6108
_refine_ls_R_factor_gt 0.0420
_refine_ls_shift/su_max 0.0010
_refine_ls_structure_factor_coef Fsqd
_refine_ls_weighting_details 'w = 1/[\s^2^(Fo^2^)+(0.0426P)^2^+1.5127P] where P=(Fo^2^+2Fc^2^)/3'
_refine_ls_weighting_scheme calc
_refine_ls_wR_factor_ref 0.0979
_reflns_number_gt 5621
_reflns_number_total 6108
_reflns_threshold_expression F^2^>2.0\s(F^2^)
_cod_data_source_file b901756a.txt
_cod_data_source_block '__(M)-2Pro'
_cod_depositor_comments
;
The following automatic conversions were performed:
'_exptl_absorpt_correction_type' value 'Empirical' changed to 'empirical'
according to '/home/saulius/struct/CIF-dictionaries/cif_core.dic'
dictionary named 'cif_core.dic' version 2.4.1 from 2010-06-29.

Automatic conversion script
Id: cif_fix_enum 1527 2010-12-29 10:47:43Z saulius 
;
_cod_original_formula_sum 'C26 H42 O4 Rh2 S2 '
_cod_database_code 7104423

loop_
_symmetry_equiv_pos_site_id
_symmetry_equiv_pos_as_xyz
1 +X,+Y,+Z
2 1/2+X,1/2-Y,-Z
3 -X,1/2+Y,1/2-Z
4 1/2-X,-Y,1/2+Z

loop_
_atom_site_label
_atom_site_type_symbol
_atom_site_fract_x
_atom_site_fract_y
_atom_site_fract_z
_atom_site_U_iso_or_equiv
_atom_site_adp_type
_atom_site_occupancy
_atom_site_symmetry_multiplicity
_atom_site_calc_flag
_atom_site_refinement_flags
_atom_site_disorder_assembly
_atom_site_disorder_group
Rh(1) Rh 0.21001(4) 0.54094(3) 0.412691(18) 0.01975(10) Uani 1.00 1 d . . .
Rh(2) Rh 0.18077(4) 0.36664(3) 0.365295(18) 0.01980(10) Uani 1.00 1 d . . .
S(1) S -0.03337(16) 0.56104(11) 0.42789(9) 0.0394(4) Uani 1.00 1 d . . .
S(2) S -0.06592(16) 0.36351(11) 0.37793(8) 0.0405(3) Uani 1.00 1 d . . .
O(1) O -0.0828(5) 0.5448(4) 0.4888(2) 0.0390(12) Uani 0.80 1 d P . .
O(2) O -0.0937(4) 0.6431(3) 0.3968(2) 0.0466(11) Uani 0.99 1 d P . .
O(3) O -0.1059(4) 0.3089(4) 0.4333(2) 0.0483(12) Uani 0.98 1 d P . .
O(4) O -0.1652(16) 0.3824(13) 0.3437(7) 0.043(4) Uani 0.25 1 d P . .
O(5) O -0.0996(17) 0.4497(12) 0.4507(7) 0.026(3) Uani 0.23 1 d P . .
O(6) O -0.1209(5) 0.4800(3) 0.3794(2) 0.0283(11) Uani 0.75 1 d P . .
C(1) C 0.2881(6) 0.6921(3) 0.4001(2) 0.0239(11) Uani 1.00 1 d . . .
C(2) C 0.4083(5) 0.6305(3) 0.3850(2) 0.0229(11) Uani 1.00 1 d . . .
C(3) C 0.4434(5) 0.5737(3) 0.4393(2) 0.0209(11) Uani 1.00 1 d . . .
C(4) C 0.3487(5) 0.6039(3) 0.4898(2) 0.0221(11) Uani 1.00 1 d . . .
C(5) C 0.2521(5) 0.6766(3) 0.4661(2) 0.0220(11) Uani 1.00 1 d . . .
C(6) C 0.2153(6) 0.7639(3) 0.3570(2) 0.0256(11) Uani 1.00 1 d . . .
C(7) C 0.4875(6) 0.6292(4) 0.3230(2) 0.0319(12) Uani 1.00 1 d . . .
C(8) C 0.5674(6) 0.5063(3) 0.4476(2) 0.0288(12) Uani 1.00 1 d . . .
C(9) C 0.3572(7) 0.5698(4) 0.5578(2) 0.0357(14) Uani 1.00 1 d . . .
C(10) C 0.1482(6) 0.7335(4) 0.5051(2) 0.0299(12) Uani 1.00 1 d . . .
C(11) C 0.2776(6) 0.8667(3) 0.3640(2) 0.0317(11) Uani 1.00 1 d . . .
C(12) C 0.2054(7) 0.9364(3) 0.3183(2) 0.0340(13) Uani 1.00 1 d . . .
C(13) C 0.3725(5) 0.2599(3) 0.3668(2) 0.0217(10) Uani 1.00 1 d . . .
C(14) C 0.3750(5) 0.3092(3) 0.3074(2) 0.0226(11) Uani 1.00 1 d . . .
C(15) C 0.2405(6) 0.2893(3) 0.2759(2) 0.0267(12) Uani 1.00 1 d . . .
C(16) C 0.1606(6) 0.2249(4) 0.3152(2) 0.0290(12) Uani 1.00 1 d . . .
C(17) C 0.2382(5) 0.2113(3) 0.3730(2) 0.0216(11) Uani 1.00 1 d . . .
C(18) C 0.5019(5) 0.2476(3) 0.4101(2) 0.0209(10) Uani 1.00 1 d . . .
C(19) C 0.4992(6) 0.3669(4) 0.2810(2) 0.0296(12) Uani 1.00 1 d . . .
C(20) C 0.2012(7) 0.3201(4) 0.2093(2) 0.0369(14) Uani 1.00 1 d . . .
C(21) C 0.0158(6) 0.1800(4) 0.2968(2) 0.0343(14) Uani 1.00 1 d . . .
C(22) C 0.1900(6) 0.1479(3) 0.4269(2) 0.0266(11) Uani 1.00 1 d . . .
C(23) C 0.6131(6) 0.1762(4) 0.3799(2) 0.0343(14) Uani 1.00 1 d . . .
C(24) C 0.5539(6) 0.0780(4) 0.3658(3) 0.0376(13) Uani 1.00 1 d . . .
C(25) C 0.1965(6) 0.4083(3) 0.4568(2) 0.0248(11) Uani 1.00 1 d . . .
C(26) C 0.1614(6) 0.4986(3) 0.3222(2) 0.0275(12) Uani 1.00 1 d . . .
H(1) H 0.1099 0.7653 0.3665 0.031 Uiso 1.00 1 c R . .
H(2) H 0.2271 0.7424 0.3126 0.031 Uiso 1.00 1 c R . .
H(3) H 0.5650 0.5806 0.3245 0.038 Uiso 1.00 1 c R . .
H(4) H 0.5302 0.6930 0.3151 0.038 Uiso 1.00 1 c R . .
H(5) H 0.4194 0.6133 0.2889 0.038 Uiso 1.00 1 c R . .
H(6) H 0.5706 0.4840 0.4916 0.035 Uiso 1.00 1 c R . .
H(7) H 0.6584 0.5397 0.4374 0.035 Uiso 1.00 1 c R . .
H(8) H 0.5553 0.4508 0.4194 0.035 Uiso 1.00 1 c R . .
H(9) H 0.2837 0.6037 0.5831 0.043 Uiso 1.00 1 c R . .
H(10) H 0.4541 0.5837 0.5748 0.043 Uiso 1.00 1 c R . .
H(11) H 0.3392 0.5001 0.5596 0.043 Uiso 1.00 1 c R . .
H(12) H 0.0999 0.7818 0.4784 0.036 Uiso 1.00 1 c R . .
H(13) H 0.2011 0.7662 0.5392 0.036 Uiso 1.00 1 c R . .
H(14) H 0.0752 0.6901 0.5233 0.036 Uiso 1.00 1 c R . .
H(15) H 0.2624 0.8895 0.4079 0.038 Uiso 1.00 1 c R . .
H(16) H 0.3836 0.8653 0.3558 0.038 Uiso 1.00 1 c R . .
H(17) H 0.2591 0.9368 0.2782 0.041 Uiso 1.00 1 c R . .
H(18) H 0.2057 1.0015 0.3365 0.041 Uiso 1.00 1 c R . .
H(19) H 0.1049 0.9159 0.3106 0.041 Uiso 1.00 1 c R . .
H(20) H 0.4693 0.2223 0.4516 0.025 Uiso 1.00 1 c R . .
H(21) H 0.5491 0.3110 0.4172 0.025 Uiso 1.00 1 c R . .
H(22) H 0.4747 0.3889 0.2382 0.035 Uiso 1.00 1 c R . .
H(23) H 0.5866 0.3264 0.2793 0.035 Uiso 1.00 1 c R . .
H(24) H 0.5174 0.4230 0.3082 0.035 Uiso 1.00 1 c R . .
H(25) H 0.1080 0.2909 0.1973 0.044 Uiso 1.00 1 c R . .
H(26) H 0.2770 0.2986 0.1799 0.044 Uiso 1.00 1 c R . .
H(27) H 0.1929 0.3906 0.2076 0.044 Uiso 1.00 1 c R . .
H(28) H -0.0185 0.1382 0.3311 0.041 Uiso 1.00 1 c R . .
H(29) H 0.0281 0.1416 0.2582 0.041 Uiso 1.00 1 c R . .
H(30) H -0.0557 0.2313 0.2892 0.041 Uiso 1.00 1 c R . .
H(31) H 0.2623 0.1504 0.4609 0.032 Uiso 1.00 1 c R . .
H(32) H 0.1801 0.0812 0.4119 0.032 Uiso 1.00 1 c R . .
H(33) H 0.0960 0.1707 0.4429 0.032 Uiso 1.00 1 c R . .
H(34) H 0.6497 0.2048 0.3400 0.041 Uiso 1.00 1 c R . .
H(35) H 0.6969 0.1693 0.4089 0.041 Uiso 1.00 1 c R . .
H(36) H 0.5680 0.0361 0.4027 0.045 Uiso 1.00 1 c R . .
H(37) H 0.6051 0.0507 0.3293 0.045 Uiso 1.00 1 c R . .
H(38) H 0.4499 0.0829 0.3562 0.045 Uiso 1.00 1 c R . .
H(39) H 0.2858 0.3871 0.4790 0.030 Uiso 1.00 1 c R . .
H(40) H 0.1080 0.3980 0.4826 0.030 Uiso 1.00 1 c R . .
H(41) H 0.2366 0.5133 0.2901 0.033 Uiso 1.00 1 c R . .
H(42) H 0.0623 0.5152 0.3075 0.033 Uiso 1.00 1 c R . .

loop_
_atom_site_aniso_label
_atom_site_aniso_U_11
_atom_site_aniso_U_22
_atom_site_aniso_U_33
_atom_site_aniso_U_12
_atom_site_aniso_U_13
_atom_site_aniso_U_23
Rh(1) 0.0162(2) 0.01797(19) 0.0251(2) -0.00012(16) 0.00168(17) -0.00207(15)
Rh(2) 0.0189(2) 0.01691(19) 0.0236(2) -0.00018(17) -0.00280(16) -0.00086(15)
S(1) 0.0183(7) 0.0277(8) 0.0720(11) 0.0022(6) 0.0083(7) -0.0057(7)
S(2) 0.0174(7) 0.0273(7) 0.0768(11) -0.0029(6) 0.0009(7) -0.0055(7)
O(1) 0.027(2) 0.044(3) 0.046(3) 0.002(2) 0.001(2) -0.008(2)
O(2) 0.028(2) 0.064(3) 0.048(2) 0.016(2) -0.0023(19) -0.005(2)
O(3) 0.025(2) 0.083(3) 0.037(2) -0.008(2) 0.0030(19) -0.004(2)
O(4) 0.021(8) 0.071(13) 0.038(8) 0.014(8) -0.015(6) 0.011(8)
O(5) 0.023(8) 0.033(9) 0.024(8) 0.001(7) 0.006(6) 0.003(7)
O(6) 0.015(2) 0.033(2) 0.037(2) 0.000(2) -0.001(2) -0.009(2)
C(1) 0.020(2) 0.021(2) 0.030(2) 0.000(2) -0.002(2) -0.006(2)
C(2) 0.019(2) 0.018(2) 0.032(2) -0.002(2) 0.006(2) -0.004(2)
C(3) 0.013(2) 0.014(2) 0.035(2) -0.008(2) -0.000(2) 0.0011(19)
C(4) 0.022(2) 0.020(2) 0.024(2) -0.004(2) -0.000(2) -0.0049(19)
C(5) 0.021(2) 0.017(2) 0.027(2) -0.004(2) 0.003(2) -0.0048(19)
C(6) 0.029(2) 0.017(2) 0.031(2) 0.003(2) 0.001(2) -0.0001(19)
C(7) 0.028(3) 0.029(3) 0.038(3) -0.006(2) 0.014(2) -0.003(2)
C(8) 0.022(2) 0.025(2) 0.039(3) 0.004(2) -0.002(2) -0.006(2)
C(9) 0.043(3) 0.035(3) 0.029(2) -0.006(2) -0.003(2) -0.005(2)
C(10) 0.024(3) 0.032(3) 0.033(3) 0.000(2) -0.001(2) -0.007(2)
C(11) 0.042(3) 0.020(2) 0.032(2) 0.001(2) 0.004(2) -0.004(2)
C(12) 0.039(3) 0.019(2) 0.044(3) -0.002(2) 0.005(2) 0.003(2)
C(13) 0.024(2) 0.022(2) 0.019(2) -0.001(2) 0.000(2) -0.002(2)
C(14) 0.027(2) 0.015(2) 0.026(2) 0.003(2) 0.003(2) 0.005(2)
C(15) 0.035(3) 0.025(2) 0.020(2) 0.001(2) -0.001(2) -0.005(2)
C(16) 0.033(3) 0.027(2) 0.026(2) -0.000(2) -0.008(2) -0.008(2)
C(17) 0.021(2) 0.014(2) 0.030(2) -0.007(2) -0.001(2) -0.005(2)
C(18) 0.019(2) 0.019(2) 0.025(2) -0.0022(19) -0.003(2) 0.002(2)
C(19) 0.030(3) 0.027(2) 0.032(2) 0.002(2) 0.006(2) 0.001(2)
C(20) 0.047(4) 0.036(3) 0.027(2) 0.001(3) -0.011(2) 0.000(2)
C(21) 0.038(3) 0.032(3) 0.033(3) -0.000(2) -0.009(2) -0.009(2)
C(22) 0.026(2) 0.023(2) 0.031(2) -0.010(2) 0.000(2) -0.000(2)
C(23) 0.030(3) 0.038(3) 0.035(3) 0.006(2) -0.007(2) -0.002(2)
C(24) 0.037(3) 0.033(3) 0.042(3) 0.009(2) -0.004(3) -0.005(2)
C(25) 0.027(3) 0.022(2) 0.025(2) -0.009(2) 0.004(2) -0.0030(19)
C(26) 0.031(3) 0.025(2) 0.027(2) -0.001(2) -0.010(2) -0.002(2)

loop_
_atom_type_symbol
_atom_type_description
_atom_type_scat_dispersion_real
_atom_type_scat_dispersion_imag
_atom_type_scat_source
C C 0.003 0.002
;
International Tables for Crystallography
(1992, Vol. C, Tables 4.2.6.8 and 6.1.1.4)
;
H H 0.000 0.000
;
International Tables for Crystallography
(1992, Vol. C, Table 6.1.1.4)
;
O O 0.011 0.006
;
International Tables for Crystallography
(1992, Vol. C, Tables 4.2.6.8 and 6.1.1.4)
;
Rh Rh -1.118 0.919
;
International Tables for Crystallography
(1992, Vol. C, Tables 4.2.6.8 and 6.1.1.4)
;
S S 0.125 0.123
;
International Tables for Crystallography
(1992, Vol. C, Tables 4.2.6.8 and 6.1.1.4)
;

loop_
_geom_angle_atom_site_label_1
_geom_angle_atom_site_label_2
_geom_angle_atom_site_label_3
_geom_angle
_geom_angle_publ_flag
_geom_angle_site_symmetry_1
_geom_angle_site_symmetry_2
_geom_angle_site_symmetry_3
Rh(2) Rh(1) S(1) 93.74(4) yes . . .
Rh(2) Rh(1) C(1) 148.27(13) yes . . .
Rh(2) Rh(1) C(2) 118.90(13) yes . . .
Rh(2) Rh(1) C(3) 112.07(12) yes . . .
Rh(2) Rh(1) C(4) 133.74(12) yes . . .
Rh(2) Rh(1) C(5) 170.68(13) yes . . .
Rh(2) Rh(1) C(25) 49.33(13) yes . . .
Rh(2) Rh(1) C(26) 50.12(14) yes . . .
S(1) Rh(1) C(1) 102.63(14) yes . . .
S(1) Rh(1) C(2) 139.03(13) yes . . .
S(1) Rh(1) C(3) 150.65(13) yes . . .
S(1) Rh(1) C(4) 114.11(13) yes . . .
S(1) Rh(1) C(5) 89.79(14) yes . . .
S(1) Rh(1) C(25) 89.17(17) yes . . .
S(1) Rh(1) C(26) 87.24(17) yes . . .
C(1) Rh(1) C(2) 37.02(19) yes . . .
C(1) Rh(1) C(3) 62.36(18) yes . . .
C(1) Rh(1) C(4) 62.54(18) yes . . .
C(1) Rh(1) C(5) 37.94(18) yes . . .
C(1) Rh(1) C(25) 155.4(2) yes . . .
C(1) Rh(1) C(26) 103.20(19) yes . . .
C(2) Rh(1) C(3) 36.62(18) yes . . .
C(2) Rh(1) C(4) 61.40(18) yes . . .
C(2) Rh(1) C(5) 62.12(18) yes . . .
C(2) Rh(1) C(25) 130.4(2) yes . . .
C(2) Rh(1) C(26) 95.2(2) yes . . .
C(3) Rh(1) C(4) 37.22(18) yes . . .
C(3) Rh(1) C(5) 62.63(18) yes . . .
C(3) Rh(1) C(25) 97.1(2) yes . . .
C(3) Rh(1) C(26) 119.7(2) yes . . .
C(4) Rh(1) C(5) 37.42(18) yes . . .
C(4) Rh(1) C(25) 92.98(19) yes . . .
C(4) Rh(1) C(26) 155.8(2) yes . . .
C(5) Rh(1) C(25) 122.21(18) yes . . .
C(5) Rh(1) C(26) 138.82(19) yes . . .
C(25) Rh(1) C(26) 98.82(19) yes . . .
Rh(1) Rh(2) S(2) 94.27(4) yes . . .
Rh(1) Rh(2) C(13) 120.43(12) yes . . .
Rh(1) Rh(2) C(14) 116.09(12) yes . . .
Rh(1) Rh(2) C(15) 137.36(13) yes . . .
Rh(1) Rh(2) C(16) 174.13(13) yes . . .
Rh(1) Rh(2) C(17) 146.86(13) yes . . .
Rh(1) Rh(2) C(25) 50.69(13) yes . . .
Rh(1) Rh(2) C(26) 50.12(14) yes . . .
S(2) Rh(2) C(13) 138.34(13) yes . . .
S(2) Rh(2) C(14) 145.54(13) yes . . .
S(2) Rh(2) C(15) 109.45(15) yes . . .
S(2) Rh(2) C(16) 87.50(16) yes . . .
S(2) Rh(2) C(17) 102.08(13) yes . . .
S(2) Rh(2) C(25) 87.96(17) yes . . .
S(2) Rh(2) C(26) 88.98(17) yes . . .
C(13) Rh(2) C(14) 36.12(17) yes . . .
C(13) Rh(2) C(15) 61.10(18) yes . . .
C(13) Rh(2) C(16) 60.43(19) yes . . .
C(13) Rh(2) C(17) 36.35(18) yes . . .
C(13) Rh(2) C(25) 96.6(2) yes . . .
C(13) Rh(2) C(26) 130.2(2) yes . . .
C(14) Rh(2) C(15) 36.68(19) yes . . .
C(14) Rh(2) C(16) 60.72(19) yes . . .
C(14) Rh(2) C(17) 61.37(18) yes . . .
C(14) Rh(2) C(25) 123.4(2) yes . . .
C(14) Rh(2) C(26) 98.0(2) yes . . .
C(15) Rh(2) C(16) 37.08(19) yes . . .
C(15) Rh(2) C(17) 62.68(18) yes . . .
C(15) Rh(2) C(25) 157.7(2) yes . . .
C(15) Rh(2) C(26) 94.20(19) yes . . .
C(16) Rh(2) C(17) 37.34(19) yes . . .
C(16) Rh(2) C(25) 135.06(19) yes . . .
C(16) Rh(2) C(26) 124.4(2) yes . . .
C(17) Rh(2) C(25) 100.86(19) yes . . .
C(17) Rh(2) C(26) 156.5(2) yes . . .
C(25) Rh(2) C(26) 100.2(2) yes . . .
Rh(1) S(1) O(1) 115.8(2) yes . . .
Rh(1) S(1) O(2) 114.5(2) yes . . .
Rh(1) S(1) O(5) 106.1(5) yes . . .
Rh(1) S(1) O(6) 107.23(18) yes . . .
O(1) S(1) O(2) 115.5(3) yes . . .
O(1) S(1) O(5) 58.6(5) yes . . .
O(1) S(1) O(6) 107.1(2) yes . . .
O(2) S(1) O(5) 134.7(5) yes . . .
O(2) S(1) O(6) 93.6(2) yes . . .
O(5) S(1) O(6) 54.5(5) yes . . .
Rh(2) S(2) O(3) 110.97(19) yes . . .
Rh(2) S(2) O(4) 133.2(7) yes . . .
Rh(2) S(2) O(5) 103.6(4) yes . . .
Rh(2) S(2) O(6) 106.32(18) yes . . .
O(3) S(2) O(4) 114.3(8) yes . . .
O(3) S(2) O(5) 69.1(5) yes . . .
O(3) S(2) O(6) 114.2(2) yes . . .
O(4) S(2) O(5) 102.7(9) yes . . .
O(4) S(2) O(6) 64.7(9) yes . . .
O(5) S(2) O(6) 50.4(5) yes . . .
S(1) O(1) O(5) 71.9(6) yes . . .
S(2) O(4) O(6) 72.8(8) yes . . .
S(1) O(5) S(2) 105.5(7) yes . . .
S(1) O(5) O(1) 49.5(5) yes . . .
S(1) O(5) O(6) 62.5(6) yes . . .
S(2) O(5) O(1) 154.6(10) yes . . .
S(2) O(5) O(6) 55.6(5) yes . . .
O(1) O(5) O(6) 106.3(10) yes . . .
S(1) O(6) S(2) 119.5(3) yes . . .
S(1) O(6) O(4) 162.0(6) yes . . .
S(1) O(6) O(5) 63.0(6) yes . . .
S(2) O(6) O(4) 42.4(6) yes . . .
S(2) O(6) O(5) 74.1(6) yes . . .
O(4) O(6) O(5) 104.9(9) yes . . .
Rh(1) C(1) C(2) 73.5(2) yes . . .
Rh(1) C(1) C(5) 70.9(2) yes . . .
Rh(1) C(1) C(6) 123.3(3) yes . . .
C(2) C(1) C(5) 107.7(4) yes . . .
C(2) C(1) C(6) 126.9(4) yes . . .
C(5) C(1) C(6) 125.3(4) yes . . .
Rh(1) C(2) C(1) 69.4(2) yes . . .
Rh(1) C(2) C(3) 71.0(2) yes . . .
Rh(1) C(2) C(7) 127.4(3) yes . . .
C(1) C(2) C(3) 108.8(4) yes . . .
C(1) C(2) C(7) 125.3(4) yes . . .
C(3) C(2) C(7) 125.9(4) yes . . .
Rh(1) C(3) C(2) 72.3(2) yes . . .
Rh(1) C(3) C(4) 70.6(2) yes . . .
Rh(1) C(3) C(8) 129.2(3) yes . . .
C(2) C(3) C(4) 107.4(4) yes . . .
C(2) C(3) C(8) 127.9(4) yes . . .
C(4) C(3) C(8) 124.1(4) yes . . .
Rh(1) C(4) C(3) 72.2(2) yes . . .
Rh(1) C(4) C(5) 70.5(2) yes . . .
Rh(1) C(4) C(9) 126.7(3) yes . . .
C(3) C(4) C(5) 108.7(4) yes . . .
C(3) C(4) C(9) 125.6(4) yes . . .
C(5) C(4) C(9) 125.6(4) yes . . .
Rh(1) C(5) C(1) 71.1(2) yes . . .
Rh(1) C(5) C(4) 72.0(2) yes . . .
Rh(1) C(5) C(10) 128.1(3) yes . . .
C(1) C(5) C(4) 107.4(4) yes . . .
C(1) C(5) C(10) 127.0(4) yes . . .
C(4) C(5) C(10) 125.2(4) yes . . .
C(1) C(6) C(11) 112.8(4) yes . . .
C(6) C(11) C(12) 111.4(4) yes . . .
Rh(2) C(13) C(14) 72.2(2) yes . . .
Rh(2) C(13) C(17) 68.7(2) yes . . .
Rh(2) C(13) C(18) 133.2(3) yes . . .
C(14) C(13) C(17) 108.9(4) yes . . .
C(14) C(13) C(18) 124.9(4) yes . . .
C(17) C(13) C(18) 125.4(4) yes . . .
Rh(2) C(14) C(13) 71.7(2) yes . . .
Rh(2) C(14) C(15) 69.1(2) yes . . .
Rh(2) C(14) C(19) 127.1(3) yes . . .
C(13) C(14) C(15) 107.6(4) yes . . .
C(13) C(14) C(19) 126.4(4) yes . . .
C(15) C(14) C(19) 125.9(4) yes . . .
Rh(2) C(15) C(14) 74.2(2) yes . . .
Rh(2) C(15) C(16) 71.3(2) yes . . .
Rh(2) C(15) C(20) 126.2(3) yes . . .
C(14) C(15) C(16) 107.1(4) yes . . .
C(14) C(15) C(20) 125.8(4) yes . . .
C(16) C(15) C(20) 126.6(5) yes . . .
Rh(2) C(16) C(15) 71.6(3) yes . . .
Rh(2) C(16) C(17) 70.7(2) yes . . .
Rh(2) C(16) C(21) 123.5(3) yes . . .
C(15) C(16) C(17) 108.9(4) yes . . .
C(15) C(16) C(21) 123.9(4) yes . . .
C(17) C(16) C(21) 127.1(4) yes . . .
Rh(2) C(17) C(13) 74.9(2) yes . . .
Rh(2) C(17) C(16) 71.9(2) yes . . .
Rh(2) C(17) C(22) 123.5(3) yes . . .
C(13) C(17) C(16) 107.1(4) yes . . .
C(13) C(17) C(22) 127.4(4) yes . . .
C(16) C(17) C(22) 125.2(4) yes . . .
C(13) C(18) C(23) 109.9(4) yes . . .
C(18) C(23) C(24) 114.8(4) yes . . .
Rh(1) C(25) Rh(2) 79.99(17) yes . . .
Rh(1) C(26) Rh(2) 79.76(19) yes . . .

loop_
_geom_bond_atom_site_label_1
_geom_bond_atom_site_label_2
_geom_bond_distance
_geom_bond_publ_flag
_geom_bond_site_symmetry_1
_geom_bond_site_symmetry_2
Rh(1) Rh(2) 2.6257(5) yes . .
Rh(1) S(1) 2.2776(15) yes . .
Rh(1) C(1) 2.227(5) yes . .
Rh(1) C(2) 2.281(5) yes . .
Rh(1) C(3) 2.264(5) yes . .
Rh(1) C(4) 2.244(5) yes . .
Rh(1) C(5) 2.224(4) yes . .
Rh(1) C(25) 2.063(4) yes . .
Rh(1) C(26) 2.047(5) yes . .
Rh(2) S(2) 2.2842(15) yes . .
Rh(2) C(13) 2.300(5) yes . .
Rh(2) C(14) 2.306(5) yes . .
Rh(2) C(15) 2.239(5) yes . .
Rh(2) C(16) 2.236(5) yes . .
Rh(2) C(17) 2.220(4) yes . .
Rh(2) C(25) 2.022(4) yes . .
Rh(2) C(26) 2.048(5) yes . .
S(1) O(1) 1.382(5) yes . .
S(1) O(2) 1.424(5) yes . .
S(1) O(5) 1.726(16) yes . .
S(1) O(6) 1.719(5) yes . .
S(2) O(3) 1.440(5) yes . .
S(2) O(4) 1.193(16) yes . .
S(2) O(5) 1.970(16) yes . .
S(2) O(6) 1.690(5) yes . .
O(1) O(5) 1.550(17) yes . .
O(4) O(6) 1.599(19) yes . .
O(5) O(6) 1.577(16) yes . .
C(1) C(2) 1.432(7) yes . .
C(1) C(5) 1.447(7) yes . .
C(1) C(6) 1.505(7) yes . .
C(2) C(3) 1.428(7) yes . .
C(2) C(7) 1.498(7) yes . .
C(3) C(4) 1.439(7) yes . .
C(3) C(8) 1.483(7) yes . .
C(4) C(5) 1.433(7) yes . .
C(4) C(9) 1.514(7) yes . .
C(5) C(10) 1.486(7) yes . .
C(6) C(11) 1.540(7) yes . .
C(11) C(12) 1.518(7) yes . .
C(13) C(14) 1.428(7) yes . .
C(13) C(17) 1.412(7) yes . .
C(13) C(18) 1.511(7) yes . .
C(14) C(15) 1.432(7) yes . .
C(14) C(19) 1.501(7) yes . .
C(15) C(16) 1.423(7) yes . .
C(15) C(20) 1.513(7) yes . .
C(16) C(17) 1.427(7) yes . .
C(16) C(21) 1.521(8) yes . .
C(17) C(22) 1.503(7) yes . .
C(18) C(23) 1.558(7) yes . .
C(23) C(24) 1.494(8) yes . .

loop_
_geom_contact_atom_site_label_1
_geom_contact_atom_site_label_2
_geom_contact_distance
_geom_contact_publ_flag
_geom_contact_site_symmetry_1
_geom_contact_site_symmetry_2
O(1) C(8) 3.373(7) ? . 1_455
O(1) C(11) 3.581(7) ? . 2_466
O(2) C(10) 3.583(7) ? . 2_466
O(2) C(20) 3.464(7) ? . 3_555
O(3) C(18) 3.540(6) ? . 2_456
O(3) C(22) 3.550(6) ? . 2_456
O(3) C(23) 3.365(7) ? . 1_455
O(4) C(12) 3.521(17) ? . 3_545
O(4) C(19) 3.365(16) ? . 1_455
O(4) C(23) 3.589(19) ? . 1_455
O(5) C(8) 3.162(17) ? . 1_455
O(5) C(22) 3.499(16) ? . 2_456
O(6) C(8) 3.229(7) ? . 1_455
C(3) C(10) 3.471(7) ? . 2_566
C(4) C(10) 3.559(7) ? . 2_566
C(8) O(1) 3.373(7) ? . 1_655
C(8) O(5) 3.162(17) ? . 1_655
C(8) O(6) 3.229(7) ? . 1_655
C(8) C(22) 3.585(7) ? . 2_556
C(9) C(20) 3.583(7) ? . 4_565
C(10) O(2) 3.583(7) ? . 2_566
C(10) C(3) 3.471(7) ? . 2_466
C(10) C(4) 3.559(7) ? . 2_466
C(11) O(1) 3.581(7) ? . 2_566
C(12) O(4) 3.521(17) ? . 3_555
C(12) C(19) 3.563(8) ? . 3_655
C(18) O(3) 3.540(6) ? . 2_556
C(19) O(4) 3.365(16) ? . 1_655
C(19) C(12) 3.563(8) ? . 3_645
C(20) O(2) 3.464(7) ? . 3_545
C(20) C(9) 3.583(7) ? . 4_564
C(22) O(3) 3.550(6) ? . 2_556
C(22) O(5) 3.499(16) ? . 2_556
C(22) C(8) 3.585(7) ? . 2_456
C(23) O(3) 3.365(7) ? . 1_655
C(23) O(4) 3.589(19) ? . 1_655
